data_4314349
loop_
_publ_author_name
'Toshiyuki Hirano'
'Takao Oi'
'Hirotaka Nagao'
'Keiji Morokuma'

_publ_section_title
;
 Regulation of Geometry around the Ruthenium Center of
 Bis(2-pyridinecarboxylato) Complexes by the Nitrosyl Moiety: Syntheses,
 Structures, and Theoretical Studies
;
_journal_name_full 'Inorganic Chemistry'
_journal_page_first 6575
_journal_page_last 6583
_journal_paper_doi 10.1021/ic0344261
_journal_volume 42
_journal_year 2003
_chemical_formula_moiety 'C13.50 H13 N3 O6.50 Ru '
_chemical_formula_sum 'C13.5 H13 N3 O6.5 Ru'
_chemical_formula_weight 422.34
_space_group_IT_number 14
_symmetry_cell_setting monoclinic
_symmetry_Int_Tables_number 14
_symmetry_space_group_name_Hall '-P 2yn'
_symmetry_space_group_name_H-M 'P 1 21/n 1'
_cell_angle_alpha 90
_cell_angle_beta 99.07(1)
_cell_angle_gamma 90
_cell_formula_units_Z 4
_cell_length_a 8.120(1)
_cell_length_b 16.650(1)
_cell_length_c 11.510(1)
_cell_measurement_reflns_used 221
_cell_measurement_temperature 123.1
_cell_measurement_theta_max 27.5
_cell_measurement_theta_min 3.0
_cell_volume 1536.7(3)
_diffrn_detector_area_resol_mean 14.62
_diffrn_measured_fraction_theta_full 0.9305
_diffrn_measured_fraction_theta_max 0.9305
_diffrn_measurement_device_type 'Rigaku Mercury'
_diffrn_measurement_method \w
_diffrn_radiation_type 'Mo K\a'
_diffrn_radiation_wavelength 0.7107
_diffrn_reflns_av_R_equivalents 0.022
_diffrn_reflns_limit_h_max 10
_diffrn_reflns_limit_h_min -10
_diffrn_reflns_limit_k_max 21
_diffrn_reflns_limit_k_min -21
_diffrn_reflns_limit_l_max 14
_diffrn_reflns_limit_l_min -14
_diffrn_reflns_number 10759
_diffrn_reflns_theta_full 27.48
_diffrn_reflns_theta_max 27.48
_exptl_absorpt_coefficient_mu 1.061
_exptl_absorpt_correction_T_max 0.809
_exptl_absorpt_correction_T_min 1.000
_exptl_absorpt_correction_type multi-scan
_exptl_absorpt_process_details 'Jacobson, R. (1998) Private communication'
_exptl_crystal_colour brown
_exptl_crystal_density_diffrn 1.825
_exptl_crystal_density_method 'not measured'
_exptl_crystal_description prism
_exptl_crystal_F_000 844.00
_exptl_crystal_size_max 0.30
_exptl_crystal_size_mid 0.20
_exptl_crystal_size_min 0.20
_refine_diff_density_max 1.77
_refine_diff_density_min -0.94
_refine_ls_extinction_method none
_refine_ls_goodness_of_fit_ref 1.370
_refine_ls_hydrogen_treatment refall
_refine_ls_number_parameters 234
_refine_ls_number_reflns 3273
_refine_ls_R_factor_gt 0.0430
_refine_ls_shift/su_max 0.0000
_refine_ls_structure_factor_coef Fsqd
_refine_ls_weighting_details 'w = 1/[0.0035Fo^2^ + 3.0000\s^2^(Fo) + 0.5000]/(4Fo^2^)'
_refine_ls_weighting_scheme calc
_refine_ls_wR_factor_ref 0.1850
_reflns_number_gt 3257
_reflns_number_total 3273
_reflns_threshold_expression F^2^>2.0\s(F^2^)
_cod_data_source_file ic0344261si20030422_072808_1.cif
_cod_data_source_block '_cis-[Ru(NO)(OCH3)(pyca)2](type1)'
_cod_original_cell_volume 1536.7(2)
_cod_original_formula_sum 'C13.50 H13 N3 O6.50 Ru '
_cod_database_code 4314349

loop_
_symmetry_equiv_pos_as_xyz
x,y,z
-x,-y,-z
-x+1/2,y+1/2,-z+1/2
x+1/2,-y+1/2,z+1/2

loop_
_atom_site_label
_atom_site_type_symbol
_atom_site_fract_x
_atom_site_fract_y
_atom_site_fract_z
_atom_site_U_iso_or_equiv
_atom_site_adp_type
_atom_site_occupancy
_atom_site_symmetry_multiplicity
_atom_site_calc_flag
_atom_site_refinement_flags
_atom_site_disorder_assembly
_atom_site_disorder_group
Ru1 Ru 1.00348(3) 0.21578(2) 0.49584(2) 0.0131(1) Uani 1.00 1 d . . .
O1 O 1.1203(4) 0.1592(2) 0.7323(2) 0.0301(7) Uani 1.00 1 d . . .
O2 O 0.8613(3) 0.3063(2) 0.5470(2) 0.0244(6) Uani 1.00 1 d . . .
O3 O 0.9366(3) 0.2590(1) 0.3332(2) 0.0198(5) Uani 1.00 1 d . . .
O4 O 1.0034(4) 0.3465(2) 0.2016(2) 0.0297(7) Uani 1.00 1 d . . .
O5 O 1.1163(3) 0.1248(2) 0.4146(2) 0.0228(6) Uani 1.00 1 d . . .
O6 O 1.0608(6) 0.0059(2) 0.3255(4) 0.0396(10) Uani 1.00 1 d . . .
O7 O 0.8415(10) 0.4441(4) 0.4342(7) 0.053(2) Uani 0.50 1 d P . .
N1 N 1.0696(3) 0.1799(2) 0.6372(2) 0.0202(6) Uani 1.00 1 d . . .
N2 N 1.1956(4) 0.2974(2) 0.4894(3) 0.0185(7) Uani 1.00 1 d . . .
N3 N 0.8052(3) 0.1400(2) 0.4552(2) 0.0161(6) Uani 1.00 1 d . . .
C1 C 0.8966(7) 0.3287(3) 0.6621(5) 0.048(1) Uani 1.00 1 d . . .
C2 C 1.1827(4) 0.3342(2) 0.3828(3) 0.0188(7) Uani 1.00 1 d . . .
C3 C 1.3078(5) 0.3870(2) 0.3593(3) 0.0269(9) Uani 1.00 1 d . . .
C4 C 1.4409(5) 0.4018(2) 0.4432(4) 0.0308(9) Uani 1.00 1 d . . .
C5 C 1.4499(5) 0.3660(2) 0.5521(4) 0.0304(9) Uani 1.00 1 d . . .
C6 C 1.3267(4) 0.3133(2) 0.5733(3) 0.0237(8) Uani 1.00 1 d . . .
C7 C 1.0327(4) 0.3139(2) 0.2972(3) 0.0200(8) Uani 1.00 1 d . . .
C8 C 0.8390(4) 0.0750(2) 0.3931(3) 0.0203(7) Uani 1.00 1 d . . .
C9 C 0.7137(5) 0.0215(2) 0.3479(3) 0.0272(9) Uani 1.00 1 d . . .
C10 C 0.5519(5) 0.0356(2) 0.3692(4) 0.0283(9) Uani 1.00 1 d . . .
C11 C 0.5206(4) 0.1026(2) 0.4344(3) 0.0271(9) Uani 1.00 1 d . . .
C12 C 0.6478(4) 0.1538(2) 0.4756(3) 0.0208(7) Uani 1.00 1 d . . .
C13 C 1.0163(4) 0.0659(2) 0.3750(3) 0.0232(8) Uani 1.00 1 d . . .
C14 C 1.0000 0.5000 0.5000 0.106(7) Uani 1.00 1 d . . .
H1 H 0.8889(7) 0.2833(3) 0.7110(5) 0.058(2) Uiso 1.00 1 c . . .
H2 H 1.0064(7) 0.3501(3) 0.6777(5) 0.058(2) Uiso 1.00 1 c . . .
H3 H 0.8192(7) 0.3685(3) 0.6780(5) 0.058(2) Uiso 1.00 1 c . . .
H4 H 1.2993(5) 0.4123(2) 0.2846(3) 0.032(1) Uiso 1.00 1 c . . .
H5 H 1.5273(5) 0.4367(2) 0.4273(4) 0.037(1) Uiso 1.00 1 c . . .
H6 H 1.5409(5) 0.3775(2) 0.6124(4) 0.036(1) Uiso 1.00 1 c . . .
H7 H 1.3345(4) 0.2880(2) 0.6480(3) 0.0285(13) Uiso 1.00 1 c . . .
H8 H 0.7379(5) -0.0238(2) 0.3033(3) 0.0327(13) Uiso 1.00 1 c . . .
H9 H 0.4641(5) -0.0001(2) 0.3395(4) 0.0340(13) Uiso 1.00 1 c . . .
H10 H 0.4112(4) 0.1127(2) 0.4503(3) 0.0325(13) Uiso 1.00 1 c . . .
H11 H 0.6255(4) 0.1999(2) 0.5193(3) 0.0250(13) Uiso 1.00 1 c . . .

loop_
_atom_site_aniso_label
_atom_site_aniso_U_11
_atom_site_aniso_U_22
_atom_site_aniso_U_33
_atom_site_aniso_U_12
_atom_site_aniso_U_13
_atom_site_aniso_U_23
Ru1 0.0110(3) 0.0167(3) 0.0115(3) -0.00087(6) 0.0014(2) 0.00130(6)
O1 0.030(1) 0.041(1) 0.0167(12) -0.0054(11) -0.0032(10) 0.0106(10)
O2 0.0169(12) 0.0256(12) 0.030(2) -0.0003(10) 0.0011(10) -0.0027(11)
O3 0.0174(11) 0.0261(11) 0.0148(10) -0.0034(9) -0.0011(8) 0.0021(9)
O4 0.037(2) 0.035(1) 0.0166(12) 0.0006(11) 0.0036(10) 0.0073(10)
O5 0.0159(11) 0.0267(12) 0.0268(12) 0.0039(9) 0.0063(9) -0.0037(9)
O6 0.034(2) 0.035(2) 0.050(2) 0.0096(11) 0.005(2) -0.0186(12)
O7 0.059(5) 0.044(4) 0.054(4) 0.005(3) 0.001(3) 0.010(3)
N1 0.0180(13) 0.0246(13) 0.0176(13) -0.0034(10) 0.0020(10) 0.0028(10)
N2 0.015(1) 0.0216(12) 0.019(2) -0.0021(11) 0.0029(11) -0.0006(10)
N3 0.0163(13) 0.0183(12) 0.0142(12) -0.0012(9) 0.0035(9) 0.0020(9)
C1 0.045(3) 0.053(3) 0.046(3) 0.004(2) 0.008(2) -0.021(2)
C2 0.021(2) 0.019(1) 0.018(2) -0.0012(12) 0.0084(12) -0.0003(11)
C3 0.033(2) 0.023(2) 0.028(2) -0.004(1) 0.015(1) 0.0001(13)
C4 0.028(2) 0.027(2) 0.041(2) -0.011(1) 0.016(2) -0.009(2)
C5 0.018(2) 0.034(2) 0.039(2) -0.005(1) 0.000(1) -0.007(2)
C6 0.016(2) 0.029(2) 0.025(2) -0.0002(12) -0.0015(13) -0.0007(13)
C7 0.022(2) 0.022(2) 0.016(2) 0.0010(12) 0.0043(12) -0.0002(12)
C8 0.021(2) 0.021(1) 0.019(1) 0.0039(12) 0.0015(11) 0.0022(12)
C9 0.027(2) 0.021(2) 0.032(2) -0.002(2) -0.002(1) -0.005(2)
C10 0.019(2) 0.028(2) 0.034(2) -0.0048(12) -0.007(1) 0.0023(13)
C11 0.016(2) 0.035(2) 0.031(2) -0.0051(13) 0.0050(13) 0.003(1)
C12 0.015(1) 0.028(2) 0.021(2) -0.0001(12) 0.0063(12) -0.0001(12)
C13 0.022(2) 0.025(1) 0.022(2) 0.0046(12) 0.0022(12) -0.0031(12)
C14 0.15(2) 0.049(7) 0.12(2) 0.037(6) 0.041(13) -0.015(5)

loop_
_atom_type_symbol
_atom_type_description
_atom_type_scat_dispersion_real
_atom_type_scat_dispersion_imag
_atom_type_scat_source
C C 0.003 0.002
;
International Tables for Crystallography
(1992, Vol. C, Tables 4.2.6.8 and 6.1.1.4)
;
H H 0.000 0.000
;
International Tables for Crystallography
(1992, Vol. C, Table 6.1.1.4)
;
N N 0.006 0.003
;
International Tables for Crystallography
(1992, Vol. C, Tables 4.2.6.8 and 6.1.1.4)
;
O O 0.011 0.006
;
International Tables for Crystallography
(1992, Vol. C, Tables 4.2.6.8 and 6.1.1.4)
;
Ru Ru -1.259 0.836
;
International Tables for Crystallography
(1992, Vol. C, Tables 4.2.6.8 and 6.1.1.4)
;

loop_
_geom_angle_atom_site_label_1
_geom_angle_site_symmetry_1
_geom_angle_atom_site_label_2
_geom_angle_site_symmetry_2
_geom_angle_atom_site_label_3
_geom_angle_site_symmetry_3
_geom_angle
_geom_angle_publ_flag
O2 . Ru1 . O3 . 85.53(11) no
O2 . Ru1 . O5 . 169.2(1) no
O3 . Ru1 . O5 . 85.1(1) no
O2 . Ru1 . N1 . 95.08(12) no
O3 . Ru1 . N1 . 177.66(11) no
O5 . Ru1 . N1 . 94.50(12) no
O2 . Ru1 . N2 . 89.41(12) no
O3 . Ru1 . N2 . 79.98(11) no
O5 . Ru1 . N2 . 94.24(11) no
N1 . Ru1 . N2 . 97.76(13) no
O2 . Ru1 . N3 . 93.49(11) no
O3 . Ru1 . N3 . 85.4(1) no
O5 . Ru1 . N3 . 80.4(1) no
N1 . Ru1 . N3 . 96.79(11) no
N2 . Ru1 . N3 . 164.85(11) no
Ru1 . O2 . C1 . 116.2(3) no
Ru1 . O3 . C7 . 117.4(2) no
Ru1 . O5 . C13 . 114.3(2) no
Ru1 . N1 . O1 . 176.3(3) yes
Ru1 . N2 . C2 . 112.0(2) no
Ru1 . N2 . C6 . 128.0(2) no
C2 . N2 . C6 . 119.9(3) no
Ru1 . N3 . C8 . 113.5(2) no
Ru1 . N3 . C12 . 126.0(2) no
C8 . N3 . C12 . 120.2(3) no
O2 . C1 . H1 . 109.5(6) no
O2 . C1 . H2 . 109.5(6) no
H1 . C1 . H2 . 109.5(7) no
O2 . C1 . H3 . 109.5(6) no
H1 . C1 . H3 . 109.5(7) no
H2 . C1 . H3 . 109.5(7) no
N2 . C2 . C3 . 120.1(3) no
N2 . C2 . C7 . 115.8(3) no
C3 . C2 . C7 . 124.1(3) no
C2 . C3 . C4 . 119.9(3) no
C2 . C3 . H4 . 120.0(4) no
C4 . C3 . H4 . 120.0(4) no
C3 . C4 . C5 . 119.4(3) no
C3 . C4 . H5 . 120.3(5) no
C5 . C4 . H5 . 120.3(5) no
C4 . C5 . C6 . 120.0(3) no
C4 . C5 . H6 . 120.0(5) no
C6 . C5 . H6 . 120.0(4) no
N2 . C6 . C5 . 120.7(3) no
N2 . C6 . H7 . 119.6(4) no
C5 . C6 . H7 . 119.6(4) no
O3 . C7 . O4 . 123.8(3) no
O3 . C7 . C2 . 114.7(3) no
O4 . C7 . C2 . 121.5(3) no
N3 . C8 . C9 . 121.0(3) no
N3 . C8 . C13 . 115.8(3) no
C9 . C8 . C13 . 123.2(3) no
C8 . C9 . C10 . 118.7(3) no
C8 . C9 . H8 . 120.6(4) no
C10 . C9 . H8 . 120.6(5) no
C9 . C10 . C11 . 119.2(3) no
C9 . C10 . H9 . 120.4(4) no
C11 . C10 . H9 . 120.4(4) no
C10 . C11 . C12 . 119.7(3) no
C10 . C11 . H10 . 120.1(4) no
C12 . C11 . H10 . 120.1(4) no
N3 . C12 . C11 . 121.1(3) no
N3 . C12 . H11 . 119.4(4) no
C11 . C12 . H11 . 119.4(4) no
O5 . C13 . O6 . 123.9(4) no
O5 . C13 . C8 . 115.7(3) no
O6 . C13 . C8 . 120.4(3) no

loop_
_geom_bond_atom_site_label_1
_geom_bond_site_symmetry_1
_geom_bond_atom_site_label_2
_geom_bond_site_symmetry_2
_geom_bond_distance
_geom_bond_publ_flag
Ru1 . O2 . 2.040(3) yes
Ru1 . O3 . 1.999(2) yes
Ru1 . O5 . 2.068(2) yes
Ru1 . N1 . 1.737(3) yes
Ru1 . N2 . 2.079(3) yes
Ru1 . N3 . 2.041(3) yes
O1 . N1 . 1.160(4) yes
O2 . C1 . 1.363(6) no
O3 . C7 . 1.311(4) no
O4 . C7 . 1.217(4) no
O5 . C13 . 1.309(4) no
O6 . C13 . 1.232(4) no
O7 . C14 . 1.671(8) no
N2 . C2 . 1.362(4) no
N2 . C6 . 1.346(4) no
N3 . C8 . 1.350(4) no
N3 . C12 . 1.355(4) no
C1 . H1 . 0.950(8) no
C1 . H2 . 0.950(8) no
C1 . H3 . 0.950(7) no
C2 . C3 . 1.401(5) no
C2 . C7 . 1.480(5) no
C3 . C4 . 1.354(6) no
C3 . H4 . 0.950(5) no
C4 . C5 . 1.380(6) no
C4 . H5 . 0.950(5) no
C5 . C6 . 1.381(5) no
C5 . H6 . 0.950(6) no
C6 . H7 . 0.950(5) no
C8 . C9 . 1.389(5) no
C8 . C13 . 1.495(5) no
C9 . C10 . 1.394(6) no
C9 . H8 . 0.950(5) no
C10 . C11 . 1.390(5) no
C10 . H9 . 0.950(5) no
C11 . C12 . 1.365(5) no
C11 . H10 . 0.950(5) no
C12 . H11 . 0.950(5) no

loop_
_geom_contact_atom_site_label_1
_geom_contact_site_symmetry_1
_geom_contact_atom_site_label_2
_geom_contact_site_symmetry_2
_geom_contact_distance
_geom_contact_publ_flag
O1 . O3 4_555 2.976(3) no
O1 . O4 4_555 3.187(4) no
O1 . O6 2_756 3.140(4) no
O1 . O7 4_555 3.204(8) no
O1 . C3 4_455 3.215(5) no
O1 . C4 4_455 3.188(5) no
O1 . C7 4_555 3.344(4) no
O1 . C9 2_756 3.481(5) no
O1 . H1 . 2.789(6) no
O1 . H2 . 3.327(6) no
O1 . H4 4_455 3.012(5) no
O1 . H5 4_455 2.948(5) no
O1 . H8 2_756 2.594(5) no
O2 . O7 . 2.629(7) yes
O2 . C5 1_455 3.495(5) no
O2 . H5 1_455 3.576(5) no
O2 . H6 1_455 3.059(5) no
O2 . H11 . 2.591(4) no
O3 . O7 . 3.424(8) yes
O3 . N1 4_454 3.590(4) no
O3 . C6 4_454 3.217(4) no
O3 . H7 4_454 2.299(4) no
O4 . O7 . 3.556(9) yes
O4 . N1 4_454 3.511(4) no
O4 . C6 4_454 3.264(4) no
O4 . C9 3_655 3.406(5) no
O4 . C10 3_655 3.265(4) no
O4 . C11 4_554 3.213(5) no
O4 . C12 4_554 3.016(4) no
O4 . H7 4_454 2.648(4) no
O4 . H8 3_655 2.910(5) no
O4 . H9 3_655 2.617(5) no
O4 . H10 4_554 2.950(5) no
O4 . H11 4_554 2.577(4) no
O5 . C11 1_655 3.276(4) no
O5 . H3 4_554 3.408(6) no
O5 . H6 4_454 3.436(5) no
O5 . H10 1_655 2.373(4) no
O6 . N1 2_756 3.321(4) no
O6 . N3 2_756 3.548(5) no
O6 . C3 3_745 3.209(5) no
O6 . C4 3_745 3.544(6) no
O6 . C8 2_756 3.484(6) no
O6 . H3 4_554 3.577(7) no
O6 . H4 3_745 2.404(5) no
O6 . H5 3_745 3.107(6) no
O6 . H6 4_454 3.112(6) no
O6 . H9 1_655 3.255(6) no
O6 . H10 1_655 3.468(5) no
O7 . C1 . 3.225(9) no
O7 . C2 . 3.448(9) no
O7 . C4 1_455 3.345(9) no
O7 . C7 . 3.220(9) no
O7 . C9 3_655 3.456(8) no
O7 . C14 . 1.671(8) no
O7 . H2 . 3.315(9) no
O7 . H3 . 3.10(1) no
O7 . H5 1_455 2.543(9) no
O7 . H8 3_655 2.760(8) no
N1 . H4 4_455 3.351(5) no
N1 . H8 2_756 3.055(5) no
C1 . C10 4_555 3.380(6) no
C1 . C11 4_555 3.339(6) no
C1 . C14 . 3.579(6) no
C1 . H6 1_455 2.968(7) no
C1 . H9 4_555 3.501(6) no
C1 . H10 4_555 3.441(6) no
C2 . C14 . 3.503(3) no
C2 . H1 4_554 3.398(7) no
C3 . H1 4_554 3.426(7) no
C3 . H9 3_655 3.472(5) no
C4 . H5 2_866 3.065(7) no
C5 . H3 1_655 3.125(7) no
C5 . H5 2_866 3.298(5) no
C5 . H11 1_655 3.160(5) no
C6 . C7 4_555 3.544(5) no
C6 . H11 1_655 3.212(5) no
C7 . H1 4_554 3.577(7) no
C7 . H7 4_454 2.747(5) no
C7 . H8 3_655 3.560(5) no
C7 . H9 3_655 3.476(5) no
C7 . H11 4_554 3.408(5) no
C8 . H2 4_454 3.589(6) no
C9 . H2 4_454 3.199(6) no
C9 . H10 2_656 3.488(5) no
C10 . C11 2_656 3.342(5) no
C10 . H2 4_454 2.897(6) no
C10 . H3 4_454 3.100(6) no
C10 . H9 2_656 3.427(8) no
C10 . H10 2_656 3.211(5) no
C11 . H1 4_454 3.241(6) no
C11 . H2 4_454 3.043(6) no
C11 . H3 4_454 3.176(6) no
C11 . H9 2_656 3.098(5) no
C12 . H1 4_454 3.579(6) no
C12 . H2 4_454 3.436(6) no
C12 . H9 2_656 3.537(5) no
C13 . H6 4_454 3.202(5) no
C13 . H10 1_655 3.281(5) no
C14 . H2 . 3.235(6) no
C14 . H2 2_766 3.235(6) no
C14 . H3 . 3.464(6) no
C14 . H3 2_766 3.464(6) no

loop_
_geom_torsion_atom_site_label_1
_geom_torsion_site_symmetry_1
_geom_torsion_atom_site_label_2
_geom_torsion_site_symmetry_2
_geom_torsion_atom_site_label_3
_geom_torsion_site_symmetry_3
_geom_torsion_atom_site_label_4
_geom_torsion_site_symmetry_4
_geom_torsion
_geom_torsion_publ_flag
O3 . Ru1 . O2 . C1 . -158.1(3) no
O5 . Ru1 . O2 . C1 . 172.0(9) no
N1 . Ru1 . O2 . C1 . 19.6(4) no
N2 . Ru1 . O2 . C1 . -78.1(3) no
N3 . Ru1 . O2 . C1 . 116.7(3) no
O2 . Ru1 . O3 . C7 . 90.3(3) no
O5 . Ru1 . O3 . C7 . -95.1(2) no
N2 . Ru1 . O3 . C7 . 0.1(3) no
N3 . Ru1 . O3 . C7 . -175.8(2) no
O2 . Ru1 . O5 . C13 . -54.8(10) no
O3 . Ru1 . O5 . C13 . -84.8(2) no
N1 . Ru1 . O5 . C13 . 97.6(3) no
N2 . Ru1 . O5 . C13 . -164.3(2) no
N3 . Ru1 . O5 . C13 . 1.4(2) no
O2 . Ru1 . N2 . C2 . -87.8(3) no
O2 . Ru1 . N2 . C6 . 95.3(3) no
O3 . Ru1 . N2 . C2 . -2.2(2) no
O3 . Ru1 . N2 . C6 . -179.1(3) no
O5 . Ru1 . N2 . C2 . 82.0(3) no
O5 . Ru1 . N2 . C6 . -94.9(3) no
N1 . Ru1 . N2 . C2 . 177.1(3) no
N1 . Ru1 . N2 . C6 . 0.3(4) no
N3 . Ru1 . N2 . C2 . 13.4(8) no
N3 . Ru1 . N2 . C6 . -163.5(6) no
O2 . Ru1 . N3 . C8 . 167.2(2) no
O2 . Ru1 . N3 . C12 . -6.4(3) no
O3 . Ru1 . N3 . C8 . 81.9(2) no
O3 . Ru1 . N3 . C12 . -91.7(3) no
O5 . Ru1 . N3 . C8 . -3.8(2) no
O5 . Ru1 . N3 . C12 . -177.4(3) no
N1 . Ru1 . N3 . C8 . -97.3(3) no
N1 . Ru1 . N3 . C12 . 89.1(3) no
N2 . Ru1 . N3 . C8 . 66.5(8) no
N2 . Ru1 . N3 . C12 . -107.1(8) no
Ru1 . O3 . C7 . O4 . -177.9(3) no
Ru1 . O3 . C7 . C2 . 1.9(3) no
Ru1 . O5 . C13 . O6 . -179.0(3) no
Ru1 . O5 . C13 . C8 . 1.1(3) no
Ru1 . N2 . C2 . C3 . -175.4(3) no
Ru1 . N2 . C2 . C7 . 3.9(3) no
C6 . N2 . C2 . C3 . 1.7(5) no
C6 . N2 . C2 . C7 . -179.0(3) no
Ru1 . N2 . C6 . C5 . 175.8(2) no
C2 . N2 . C6 . C5 . -0.9(5) no
Ru1 . N3 . C8 . C9 . -173.4(3) no
Ru1 . N3 . C8 . C13 . 5.5(3) no
C12 . N3 . C8 . C9 . 0.6(5) no
C12 . N3 . C8 . C13 . 179.5(3) no
Ru1 . N3 . C12 . C11 . 173.4(2) no
C8 . N3 . C12 . C11 . 0.2(5) no
N2 . C2 . C3 . C4 . -0.6(5) no
C7 . C2 . C3 . C4 . -179.9(4) no
N2 . C2 . C7 . O3 . -3.9(4) no
N2 . C2 . C7 . O4 . 175.9(3) no
C3 . C2 . C7 . O3 . 175.4(3) no
C3 . C2 . C7 . O4 . -4.9(6) no
C2 . C3 . C4 . C5 . -1.3(6) no
C3 . C4 . C5 . C6 . 2.2(6) no
C4 . C5 . C6 . N2 . -1.1(6) no
N3 . C8 . C9 . C10 . -0.8(5) no
C13 . C8 . C9 . C10 . -179.6(3) no
N3 . C8 . C13 . O5 . -4.5(4) no
N3 . C8 . C13 . O6 . 175.6(3) no
C9 . C8 . C13 . O5 . 174.4(4) no
C9 . C8 . C13 . O6 . -5.5(6) no
C8 . C9 . C10 . C11 . 0.2(5) no
C9 . C10 . C11 . C12 . 0.6(6) no
C10 . C11 . C12 . N3 . -0.8(5) no
